data_7057314
loop_
_publ_author_name
'Effaty, F.'
'Zsombor-Pindera, J.'
'Kazakova, A.'
'Girard, B.'
'Askari, M. S.'
'Ottenwaelder, X.'

_publ_section_title
;
 Ligand and electronic effects on copper--arylnitroso self-assembly
;
_journal_issue 10
_journal_name_full 'New Journal of Chemistry'
_journal_page_first 7758
_journal_paper_doi 10.1039/C8NJ00894A
_journal_volume 42
_journal_year 2018
_chemical_compound_source 'synthesis as described'
_chemical_formula_moiety 'C27 H53 Cu2 F3 N5 O4 S, C F3 O3 S'
_chemical_formula_sum 'C28 H53 Cu2 F6 N5 O7 S2'
_chemical_formula_weight 876.95
_space_group_IT_number 14
_space_group_name_Hall '-P 2ybc'
_space_group_name_H-M_alt 'P 1 21/c 1'
_symmetry_cell_setting monoclinic
_symmetry_Int_Tables_number 14
_symmetry_space_group_name_Hall '-P 2ybc'
_symmetry_space_group_name_H-M 'P 1 21/c 1'
_atom_sites_solution_hydrogens geom
_atom_sites_solution_primary direct
_atom_sites_solution_secondary difmap
_audit_conform_dict_location ftp://ftp.iucr.org/pub/cif_core.dic
_audit_conform_dict_name cif_core.dic
_audit_conform_dict_version 2.3
_audit_creation_date 2009-06-30T11:11:02-00:00
_audit_creation_method 'WinGX routine CIF_UPDATE'
_audit_update_record
;
2018-02-08 deposited with the CCDC.
2018-03-27 downloaded from the CCDC.
;
_cell_angle_alpha 90
_cell_angle_beta 107.688(3)
_cell_angle_gamma 90
_cell_formula_units_Z 4
_cell_length_a 14.4829(4)
_cell_length_b 14.6800(3)
_cell_length_c 18.7395(5)
_cell_measurement_reflns_used 10833
_cell_measurement_temperature 100(2)
_cell_measurement_theta_max 66.4892
_cell_measurement_theta_min 3.3953
_cell_measurement_wavelength 1.54184
_cell_volume 3795.83(18)
_computing_cell_refinement
;
        CrysAlisPro, Oxford Diffraction Ltd.,
        Version 1.171.33.41 (release 06-05-2009 CrysAlis171 .NET)
        (compiled May  6 2009,17:20:42)
;
_computing_data_collection
;
        CrysAlisPro, Oxford Diffraction Ltd.,
        Version 1.171.33.41 (release 06-05-2009 CrysAlis171 .NET)
        (compiled May  6 2009,17:20:42)
;
_computing_data_reduction
;
        CrysAlisPro, Oxford Diffraction Ltd.,
        Version 1.171.33.41 (release 06-05-2009 CrysAlis171 .NET)
        (compiled May  6 2009,17:20:42)
;
_computing_molecular_graphics 'Ortep-3 for Windows (Farrugia, 1997)'
_computing_publication_material 'WinGX publication routines (Farrugia, 1999)'
_computing_structure_refinement 'SHELXL-97 (Sheldrick, 1997)'
_computing_structure_solution 'SIR92 (Giacovazzo et al, 1993)'
_diffrn_ambient_temperature 100(2)
_diffrn_detector CCD
_diffrn_detector_area_resol_mean 10.2302
_diffrn_measured_fraction_theta_full 0.986
_diffrn_measured_fraction_theta_max 0.987
_diffrn_measurement_device '\k-geometry diffractometer'
_diffrn_measurement_device_type 'Xcalibur, Atlas, Gemini ultra'
_diffrn_measurement_method '\w scans'
_diffrn_orient_matrix_UB_11 -0.0666749635
_diffrn_orient_matrix_UB_12 -0.014387466
_diffrn_orient_matrix_UB_13 -0.0807112952
_diffrn_orient_matrix_UB_21 -0.0113864537
_diffrn_orient_matrix_UB_22 -0.1012313524
_diffrn_orient_matrix_UB_23 0.0173257335
_diffrn_orient_matrix_UB_31 -0.0888731913
_diffrn_orient_matrix_UB_32 0.0236587186
_diffrn_orient_matrix_UB_33 0.0252676025
_diffrn_radiation_monochromator graphite
_diffrn_radiation_probe x-ray
_diffrn_radiation_type CuK\a
_diffrn_radiation_wavelength 1.54184
_diffrn_reflns_av_R_equivalents 0.0539
_diffrn_reflns_av_unetI/netI 0.0382
_diffrn_reflns_limit_h_max 13
_diffrn_reflns_limit_h_min -17
_diffrn_reflns_limit_k_max 17
_diffrn_reflns_limit_k_min -17
_diffrn_reflns_limit_l_max 22
_diffrn_reflns_limit_l_min -22
_diffrn_reflns_number 33632
_diffrn_reflns_theta_full 66.63
_diffrn_reflns_theta_max 66.63
_diffrn_reflns_theta_min 3.9
_diffrn_source 'Enhance Ultra (Cu) X-ray Source'
_diffrn_standards_decay_% <2%
_diffrn_standards_interval_count 50
_diffrn_standards_number 2
_exptl_absorpt_coefficient_mu 3.099
_exptl_absorpt_correction_T_max 1
_exptl_absorpt_correction_T_min 0.88021
_exptl_absorpt_correction_type empirical
_exptl_absorpt_process_details 'CrysAlis PRO(Oxford Diffraction)'
_exptl_crystal_colour black
_exptl_crystal_density_diffrn 1.535
_exptl_crystal_density_method 'not measured'
_exptl_crystal_description prism
_exptl_crystal_F_000 1824
_exptl_crystal_size_max 0.136
_exptl_crystal_size_mid 0.0918
_exptl_crystal_size_min 0.0722
_refine_diff_density_max 2.593
_refine_diff_density_min -1.117
_refine_diff_density_rms 0.125
_refine_ls_extinction_method none
_refine_ls_goodness_of_fit_ref 1.111
_refine_ls_hydrogen_treatment riding
_refine_ls_matrix_type full
_refine_ls_number_parameters 470
_refine_ls_number_reflns 6625
_refine_ls_number_restraints 0
_refine_ls_restrained_S_all 1.111
_refine_ls_R_factor_all 0.0938
_refine_ls_R_factor_gt 0.0729
_refine_ls_shift/su_max 0.001
_refine_ls_shift/su_mean 0
_refine_ls_structure_factor_coef Fsqd
_refine_ls_weighting_details 'calc w=1/[\s^2^(Fo^2^)+(0.0913P)^2^+16.0482P] where P=(Fo^2^+2Fc^2^)/3'
_refine_ls_weighting_scheme calc
_refine_ls_wR_factor_gt 0.195
_refine_ls_wR_factor_ref 0.2066
_reflns_number_gt 5038
_reflns_number_total 6625
_reflns_threshold_expression >2sigma(I)
_cod_data_source_file c8nj00894a2.cif
_cod_data_source_block otten1_cu_3
_cod_depositor_comments 'Adding full bibliography for 7057309--7057316.cif.'
_cod_original_cell_volume 3795.83(17)
_cod_original_sg_symbol_H-M 'P 21/c'
_cod_database_code 7057314
_publcif_datablock.id {da136529-e8bb-45b5-9126-cac745b46e14}

loop_
_symmetry_equiv_pos_as_xyz
'x, y, z'
'-x, y+1/2, -z+1/2'
'-x, -y, -z'
'x, -y-1/2, z-1/2'

loop_
_atom_site_label
_atom_site_type_symbol
_atom_site_fract_x
_atom_site_fract_y
_atom_site_fract_z
_atom_site_U_iso_or_equiv
_atom_site_adp_type
_atom_site_occupancy
_atom_site_symmetry_multiplicity
_atom_site_calc_flag
_atom_site_refinement_flags
_atom_site_disorder_assembly
_atom_site_disorder_group
Cu1 Cu 0.75582(6) 0.13820(5) 0.52606(5) 0.0283(2) Uani 1 1 d . A .
Cu2 Cu 0.76794(7) 0.38182(6) 0.54071(6) 0.0384(3) Uani 1 1 d . . .
S1 S 0.57813(11) 0.24171(10) 0.58461(8) 0.0300(3) Uani 1 1 d . . .
S2 S 1.14894(11) 0.26855(10) 0.75873(9) 0.0344(4) Uani 1 1 d . . .
F1 F 0.6441(3) 0.2523(3) 0.7314(2) 0.0555(11) Uani 1 1 d . . .
F2 F 0.5350(3) 0.1515(3) 0.6912(2) 0.0557(11) Uani 1 1 d . . .
F3 F 0.4949(4) 0.2923(4) 0.6840(3) 0.0766(15) Uani 1 1 d . . .
F4 F 1.3337(3) 0.2293(3) 0.7944(3) 0.0578(11) Uani 1 1 d . . .
F5 F 1.2793(3) 0.3003(3) 0.6904(2) 0.0559(11) Uani 1 1 d . . .
F6 F 1.3027(3) 0.3734(3) 0.7942(3) 0.0600(12) Uani 1 1 d . . .
O1 O 0.7231(3) 0.2331(3) 0.4555(3) 0.0426(11) Uani 1 1 d . . .
O2 O 0.6470(3) 0.1695(3) 0.5877(2) 0.0357(10) Uani 1 1 d . . .
O3 O 0.4832(4) 0.2256(4) 0.5357(3) 0.0534(13) Uani 1 1 d . . .
O4 O 0.6182(4) 0.3315(3) 0.5829(2) 0.0447(11) Uani 1 1 d . . .
O5 O 1.1274(3) 0.1856(3) 0.7165(3) 0.0416(11) Uani 1 1 d . . .
O6 O 1.1595(4) 0.2585(3) 0.8370(3) 0.0521(13) Uani 1 1 d . . .
O7 O 1.0966(3) 0.3479(3) 0.7231(3) 0.0496(12) Uani 1 1 d . . .
N1 N 0.7975(5) 0.2667(3) 0.5088(4) 0.0456(15) Uani 1 1 d . . .
N2 N 0.8404(4) 0.0542(3) 0.6042(3) 0.0320(11) Uani 1 1 d . . .
N3 N 0.6834(4) 0.0301(3) 0.4694(3) 0.0336(11) Uani 1 1 d . . .
N4 N 0.8007(4) 0.4911(3) 0.6119(3) 0.0401(13) Uani 1 1 d . . .
N5 N 0.6755(4) 0.4672(3) 0.4573(3) 0.0316(11) Uani 1 1 d . . .
C1 C 0.8609(5) 0.1582(5) 0.7140(4) 0.0459(16) Uani 1 1 d . . .
H1A H 0.9319 0.1588 0.7319 0.069 Uiso 1 1 calc R A .
H1B H 0.8356 0.1691 0.7561 0.069 Uiso 1 1 calc R . .
H1C H 0.8379 0.2062 0.6764 0.069 Uiso 1 1 calc R . .
C2 C 0.8261(5) 0.0666(4) 0.6792(3) 0.0362(14) Uani 1 1 d . A .
H2A H 0.8613 0.0179 0.7132 0.043 Uiso 1 1 calc R . .
H2B H 0.7563 0.06 0.674 0.043 Uiso 1 1 calc R . .
C3A C 0.9462(5) 0.0641(5) 0.6109(5) 0.056(2) Uani 0.511(16) 1 d P A 1
H3A1 H 0.9505 0.0693 0.5594 0.068 Uiso 0.511(16) 1 calc PR A 1
H3A2 H 0.9677 0.1233 0.6357 0.068 Uiso 0.511(16) 1 calc PR A 1
C4A C 1.0125(10) 0.0018(8) 0.6465(7) 0.042(4) Uani 0.511(16) 1 d P A 1
H4A1 H 1.0105 -0.0056 0.698 0.063 Uiso 0.511(16) 1 calc PR A 1
H4A2 H 1.0772 0.0222 0.6473 0.063 Uiso 0.511(16) 1 calc PR A 1
H4A3 H 0.9979 -0.0567 0.6202 0.063 Uiso 0.511(16) 1 calc PR A 1
C3B C 0.9462(5) 0.0641(5) 0.6109(5) 0.056(2) Uani 0.489(16) 1 d P A 2
H3B1 H 0.9621 0.1292 0.6222 0.068 Uiso 0.489(16) 1 calc PR A 2
H3B2 H 0.9819 0.0298 0.6564 0.068 Uiso 0.489(16) 1 calc PR A 2
C4B C 0.9882(10) 0.0406(9) 0.5569(8) 0.043(4) Uani 0.489(16) 1 d P A 2
H4B1 H 0.986 -0.0258 0.5505 0.065 Uiso 0.489(16) 1 calc PR A 2
H4B2 H 1.0558 0.061 0.5722 0.065 Uiso 0.489(16) 1 calc PR A 2
H4B3 H 0.9528 0.0696 0.5094 0.065 Uiso 0.489(16) 1 calc PR A 2
C5 C 0.8072(5) -0.0396(4) 0.5764(4) 0.0429(16) Uani 1 1 d . A .
H5A H 0.8459 -0.0621 0.5446 0.051 Uiso 1 1 calc R . .
H5B H 0.8175 -0.0816 0.6194 0.051 Uiso 1 1 calc R . .
C6 C 0.7030(5) -0.0384(4) 0.5323(4) 0.0430(16) Uani 1 1 d . A .
H6A H 0.6638 -0.0229 0.5657 0.052 Uiso 1 1 calc R . .
H6B H 0.6832 -0.0998 0.5113 0.052 Uiso 1 1 calc R . .
C7 C 0.7302(5) 0.0061(5) 0.4112(4) 0.0482(18) Uani 1 1 d . A .
H7A H 0.8013 0.0049 0.4351 0.058 Uiso 1 1 calc R . .
H7B H 0.7159 0.0551 0.3731 0.058 Uiso 1 1 calc R . .
C8 C 0.6997(6) -0.0845(6) 0.3712(5) 0.067(2) Uani 1 1 d . . .
H8A H 0.7061 -0.133 0.4083 0.1 Uiso 1 1 calc R A .
H8B H 0.7414 -0.0981 0.3399 0.1 Uiso 1 1 calc R . .
H8C H 0.6321 -0.0806 0.3395 0.1 Uiso 1 1 calc R . .
C9 C 0.5766(5) 0.0413(5) 0.4380(4) 0.0450(17) Uani 1 1 d . A .
H9A H 0.5512 0.0631 0.4784 0.054 Uiso 1 1 calc R . .
H9B H 0.5475 -0.0191 0.4218 0.054 Uiso 1 1 calc R . .
C10 C 0.5442(7) 0.1053(7) 0.3735(5) 0.079(3) Uani 1 1 d . . .
H10A H 0.5788 0.1633 0.3866 0.119 Uiso 1 1 calc R A .
H10B H 0.4743 0.116 0.3617 0.119 Uiso 1 1 calc R . .
H10C H 0.5579 0.0789 0.3298 0.119 Uiso 1 1 calc R . .
C11 C 0.8068(6) 0.3973(6) 0.7253(5) 0.064(2) Uani 1 1 d . . .
H11A H 0.7805 0.3423 0.6966 0.096 Uiso 1 1 calc R . .
H11B H 0.7878 0.3987 0.7712 0.096 Uiso 1 1 calc R . .
H11C H 0.8776 0.3969 0.7383 0.096 Uiso 1 1 calc R . .
C12 C 0.7668(5) 0.4814(5) 0.6781(4) 0.0437(16) Uani 1 1 d . . .
H12A H 0.6951 0.4783 0.6613 0.052 Uiso 1 1 calc R . .
H12B H 0.786 0.5363 0.7098 0.052 Uiso 1 1 calc R . .
C13 C 0.9076(5) 0.5135(5) 0.6381(5) 0.0546(19) Uani 1 1 d . . .
H13A H 0.9166 0.5739 0.6627 0.066 Uiso 1 1 calc R . .
H13B H 0.9416 0.468 0.676 0.066 Uiso 1 1 calc R . .
C14 C 0.9532(6) 0.5148(5) 0.5765(6) 0.068(3) Uani 1 1 d . . .
H14A H 0.9352 0.4594 0.5463 0.102 Uiso 1 1 calc R . .
H14B H 1.0238 0.5176 0.598 0.102 Uiso 1 1 calc R . .
H14C H 0.9303 0.5683 0.5447 0.102 Uiso 1 1 calc R . .
C15 C 0.7444(5) 0.5681(4) 0.5659(4) 0.0388(15) Uani 1 1 d . . .
H15A H 0.7271 0.6123 0.5997 0.047 Uiso 1 1 calc R . .
H15B H 0.786 0.5998 0.5406 0.047 Uiso 1 1 calc R . .
C16 C 0.6537(5) 0.5367(4) 0.5083(3) 0.0374(14) Uani 1 1 d . . .
H16A H 0.6091 0.5102 0.5336 0.045 Uiso 1 1 calc R . .
H16B H 0.6209 0.5896 0.4784 0.045 Uiso 1 1 calc R . .
C17 C 0.5110(5) 0.4698(5) 0.3562(4) 0.0452(16) Uani 1 1 d . . .
H17A H 0.4889 0.5219 0.3794 0.068 Uiso 1 1 calc R . .
H17B H 0.4559 0.43 0.3328 0.068 Uiso 1 1 calc R . .
H17C H 0.5394 0.4917 0.3181 0.068 Uiso 1 1 calc R . .
C18 C 0.5874(5) 0.4167(4) 0.4162(4) 0.0428(16) Uani 1 1 d . . .
H18A H 0.5566 0.3932 0.453 0.051 Uiso 1 1 calc R . .
H18B H 0.6072 0.3633 0.392 0.051 Uiso 1 1 calc R . .
C19 C 0.7216(6) 0.5137(5) 0.4061(4) 0.0465(17) Uani 1 1 d . . .
H19A H 0.7795 0.5473 0.4365 0.056 Uiso 1 1 calc R . .
H19B H 0.6755 0.5587 0.3754 0.056 Uiso 1 1 calc R . .
C20 C 0.7518(6) 0.4488(5) 0.3543(4) 0.0505(18) Uani 1 1 d . . .
H20A H 0.7897 0.3987 0.3836 0.076 Uiso 1 1 calc R . .
H20B H 0.7914 0.4815 0.3285 0.076 Uiso 1 1 calc R . .
H20C H 0.694 0.4242 0.3173 0.076 Uiso 1 1 calc R . .
C21 C 0.8889(5) 0.2583(4) 0.4936(4) 0.0328(14) Uani 1 1 d . . .
C22 C 0.8945(5) 0.2353(4) 0.4246(4) 0.0374(15) Uani 1 1 d . . .
H22 H 0.8371 0.2229 0.3849 0.045 Uiso 1 1 calc R . .
C23 C 0.9844(5) 0.2300(4) 0.4122(4) 0.0378(14) Uani 1 1 d . . .
H23 H 0.9875 0.2154 0.3636 0.045 Uiso 1 1 calc R . .
C24 C 1.0687(5) 0.2455(4) 0.4690(3) 0.0321(13) Uani 1 1 d . . .
H24 H 1.1297 0.24 0.4603 0.038 Uiso 1 1 calc R . .
C25 C 1.0634(5) 0.2694(4) 0.5390(4) 0.0380(14) Uani 1 1 d . . .
H25 H 1.1211 0.2805 0.5788 0.046 Uiso 1 1 calc R . .
C26 C 0.9738(5) 0.2771(4) 0.5512(4) 0.0386(15) Uani 1 1 d . . .
H26 H 0.9702 0.2952 0.599 0.046 Uiso 1 1 calc R . .
C27 C 0.5625(5) 0.2344(5) 0.6783(4) 0.0408(15) Uani 1 1 d . . .
C28 C 1.2727(5) 0.2946(4) 0.7596(4) 0.0423(16) Uani 1 1 d . . .

loop_
_atom_site_aniso_label
_atom_site_aniso_U_11
_atom_site_aniso_U_22
_atom_site_aniso_U_33
_atom_site_aniso_U_23
_atom_site_aniso_U_13
_atom_site_aniso_U_12
Cu1 0.0328(5) 0.0266(4) 0.0305(4) -0.0001(3) 0.0169(4) -0.0011(3)
Cu2 0.0437(6) 0.0255(5) 0.0567(6) 0.0025(4) 0.0312(5) 0.0051(4)
S1 0.0304(7) 0.0329(7) 0.0304(7) 0.0014(6) 0.0148(6) 0.0033(6)
S2 0.0345(8) 0.0335(8) 0.0404(8) -0.0066(6) 0.0190(7) -0.0045(6)
F1 0.064(3) 0.074(3) 0.034(2) -0.0083(19) 0.022(2) -0.022(2)
F2 0.058(3) 0.063(3) 0.053(2) 0.010(2) 0.028(2) -0.020(2)
F3 0.087(4) 0.086(4) 0.080(3) 0.005(3) 0.059(3) 0.036(3)
F4 0.040(2) 0.061(3) 0.069(3) 0.007(2) 0.010(2) 0.0103(19)
F5 0.053(3) 0.063(3) 0.064(3) 0.010(2) 0.037(2) -0.005(2)
F6 0.041(2) 0.045(2) 0.087(3) -0.013(2) 0.009(2) -0.0134(18)
O1 0.031(2) 0.049(3) 0.049(3) 0.017(2) 0.014(2) 0.004(2)
O2 0.040(2) 0.037(2) 0.037(2) 0.0034(18) 0.0213(19) 0.0053(19)
O3 0.037(3) 0.068(3) 0.049(3) 0.002(2) 0.005(2) 0.002(2)
O4 0.065(3) 0.038(2) 0.036(2) 0.0015(19) 0.022(2) 0.004(2)
O5 0.043(3) 0.034(2) 0.051(3) 0.001(2) 0.020(2) -0.0033(19)
O6 0.061(3) 0.058(3) 0.049(3) -0.009(2) 0.034(3) -0.010(2)
O7 0.040(3) 0.037(2) 0.066(3) -0.008(2) 0.008(2) 0.003(2)
N1 0.066(4) 0.016(2) 0.074(4) -0.004(2) 0.050(4) 0.000(2)
N2 0.035(3) 0.027(2) 0.036(3) 0.000(2) 0.014(2) 0.001(2)
N3 0.033(3) 0.035(3) 0.038(3) -0.010(2) 0.018(2) -0.007(2)
N4 0.038(3) 0.029(3) 0.052(3) -0.003(2) 0.011(3) 0.001(2)
N5 0.042(3) 0.027(2) 0.034(3) 0.002(2) 0.023(2) 0.004(2)
C1 0.043(4) 0.049(4) 0.044(4) -0.008(3) 0.012(3) 0.002(3)
C2 0.040(4) 0.039(3) 0.032(3) 0.006(3) 0.016(3) 0.004(3)
C3A 0.042(4) 0.046(4) 0.090(6) -0.018(4) 0.034(4) -0.001(3)
C4A 0.057(9) 0.027(6) 0.039(7) 0.001(5) 0.012(6) 0.012(6)
C3B 0.042(4) 0.046(4) 0.090(6) -0.018(4) 0.034(4) -0.001(3)
C4B 0.043(8) 0.043(8) 0.053(9) 0.003(6) 0.027(7) 0.014(6)
C5 0.055(4) 0.020(3) 0.058(4) 0.003(3) 0.023(3) 0.002(3)
C6 0.052(4) 0.028(3) 0.057(4) -0.005(3) 0.029(4) -0.010(3)
C7 0.048(4) 0.058(4) 0.050(4) -0.018(3) 0.032(3) -0.015(3)
C8 0.058(5) 0.074(6) 0.076(6) -0.040(5) 0.033(4) -0.014(4)
C9 0.031(3) 0.057(4) 0.046(4) -0.017(3) 0.010(3) -0.003(3)
C10 0.062(6) 0.094(7) 0.062(5) 0.005(5) -0.010(4) 0.000(5)
C11 0.059(5) 0.049(4) 0.075(6) 0.021(4) 0.007(4) -0.003(4)
C12 0.045(4) 0.037(3) 0.046(4) -0.002(3) 0.010(3) -0.006(3)
C13 0.042(4) 0.041(4) 0.078(5) -0.003(4) 0.012(4) -0.002(3)
C14 0.051(5) 0.035(4) 0.128(8) 0.004(4) 0.040(5) 0.004(3)
C15 0.045(4) 0.025(3) 0.050(4) -0.002(3) 0.019(3) 0.006(3)
C16 0.043(4) 0.034(3) 0.039(3) 0.000(3) 0.017(3) 0.011(3)
C17 0.049(4) 0.044(4) 0.040(4) 0.001(3) 0.011(3) 0.005(3)
C18 0.055(4) 0.034(3) 0.038(3) 0.002(3) 0.011(3) 0.005(3)
C19 0.063(5) 0.038(4) 0.051(4) 0.013(3) 0.036(4) 0.013(3)
C20 0.070(5) 0.047(4) 0.045(4) 0.010(3) 0.033(4) 0.015(4)
C21 0.034(3) 0.019(3) 0.054(4) 0.003(2) 0.025(3) 0.003(2)
C22 0.035(3) 0.036(3) 0.047(4) 0.012(3) 0.021(3) 0.005(3)
C23 0.040(4) 0.045(4) 0.034(3) 0.005(3) 0.020(3) 0.003(3)
C24 0.034(3) 0.027(3) 0.041(3) 0.005(2) 0.020(3) 0.004(2)
C25 0.047(4) 0.029(3) 0.044(4) 0.006(3) 0.023(3) -0.002(3)
C26 0.055(4) 0.028(3) 0.044(4) -0.002(3) 0.031(3) -0.002(3)
C27 0.040(4) 0.047(4) 0.039(4) -0.003(3) 0.019(3) 0.004(3)
C28 0.051(4) 0.030(3) 0.050(4) 0.008(3) 0.023(3) 0.008(3)

loop_
_atom_type_symbol
_atom_type_description
_atom_type_scat_dispersion_real
_atom_type_scat_dispersion_imag
_atom_type_scat_source
C C 0.0181 0.0091 'International Tables Vol C Tables 4.2.6.8 and 6.1.1.4'
H H 0 0 'International Tables Vol C Tables 4.2.6.8 and 6.1.1.4'
N N 0.0311 0.018 'International Tables Vol C Tables 4.2.6.8 and 6.1.1.4'
O O 0.0492 0.0322 'International Tables Vol C Tables 4.2.6.8 and 6.1.1.4'
F F 0.0727 0.0534 'International Tables Vol C Tables 4.2.6.8 and 6.1.1.4'
S S 0.3331 0.5567 'International Tables Vol C Tables 4.2.6.8 and 6.1.1.4'
Cu Cu -1.9646 0.5888 'International Tables Vol C Tables 4.2.6.8 and 6.1.1.4'

loop_
_geom_angle_atom_site_label_1
_geom_angle_atom_site_label_2
_geom_angle_atom_site_label_3
_geom_angle
O1 Cu1 N3 103.5(2)
O1 Cu1 N2 158.5(2)
N3 Cu1 N2 90.3(2)
O1 Cu1 N1 39.2(2)
N3 Cu1 N1 141.0(2)
N2 Cu1 N1 122.5(2)
O1 Cu1 O2 98.18(18)
N3 Cu1 O2 95.55(18)
N2 Cu1 O2 96.74(18)
N1 Cu1 O2 100.29(19)
N1 Cu2 N4 151.5(3)
N1 Cu2 N5 116.6(3)
N4 Cu2 N5 89.2(2)
O3 S1 O4 117.0(3)
O3 S1 O2 115.1(3)
O4 S1 O2 113.2(3)
O3 S1 C27 103.3(3)
O4 S1 C27 104.0(3)
O2 S1 C27 101.7(3)
O5 S2 O6 114.5(3)
O5 S2 O7 115.8(3)
O6 S2 O7 115.8(3)
O5 S2 C28 103.4(3)
O6 S2 C28 102.3(3)
O7 S2 C28 102.2(3)
N1 O1 Cu1 76.8(3)
S1 O2 Cu1 135.0(3)
O1 N1 C21 113.9(5)
O1 N1 Cu2 111.3(4)
C21 N1 Cu2 116.8(4)
O1 N1 Cu1 64.0(3)
C21 N1 Cu1 106.6(3)
Cu2 N1 Cu1 132.4(3)
C2 N2 C5 108.5(5)
C2 N2 C3A 109.8(5)
C5 N2 C3A 109.2(5)
C2 N2 Cu1 112.4(4)
C5 N2 Cu1 104.4(4)
C3A N2 Cu1 112.3(4)
C9 N3 C7 112.7(5)
C9 N3 C6 108.0(5)
C7 N3 C6 113.3(5)
C9 N3 Cu1 115.6(4)
C7 N3 Cu1 107.0(4)
C6 N3 Cu1 99.7(4)
C12 N4 C15 107.1(5)
C12 N4 C13 108.5(5)
C15 N4 C13 110.3(5)
C12 N4 Cu2 113.7(4)
C15 N4 Cu2 103.8(4)
C13 N4 Cu2 113.2(4)
C18 N5 C19 112.3(5)
C18 N5 C16 111.1(5)
C19 N5 C16 108.7(5)
C18 N5 Cu2 109.8(4)
C19 N5 Cu2 115.9(4)
C16 N5 Cu2 98.1(3)
C2 C1 H1A 109.5
C2 C1 H1B 109.5
H1A C1 H1B 109.5
C2 C1 H1C 109.5
H1A C1 H1C 109.5
H1B C1 H1C 109.5
N2 C2 C1 112.9(5)
N2 C2 H2A 109
C1 C2 H2A 109
N2 C2 H2B 109
C1 C2 H2B 109
H2A C2 H2B 107.8
C4A C3A N2 122.0(9)
C4A C3A H3A1 106.8
N2 C3A H3A1 106.8
C4A C3A H3A2 106.8
N2 C3A H3A2 106.8
H3A1 C3A H3A2 106.7
H4B1 C4B H4B2 109.5
H4B1 C4B H4B3 109.5
H4B2 C4B H4B3 109.5
C6 C5 N2 110.3(5)
C6 C5 H5A 109.6
N2 C5 H5A 109.6
C6 C5 H5B 109.6
N2 C5 H5B 109.6
H5A C5 H5B 108.1
C5 C6 N3 111.1(5)
C5 C6 H6A 109.4
N3 C6 H6A 109.4
C5 C6 H6B 109.4
N3 C6 H6B 109.4
H6A C6 H6B 108
N3 C7 C8 116.0(6)
N3 C7 H7A 108.3
C8 C7 H7A 108.3
N3 C7 H7B 108.3
C8 C7 H7B 108.3
H7A C7 H7B 107.4
C7 C8 H8A 109.5
C7 C8 H8B 109.5
H8A C8 H8B 109.5
C7 C8 H8C 109.5
H8A C8 H8C 109.5
H8B C8 H8C 109.5
N3 C9 C10 115.2(7)
N3 C9 H9A 108.5
C10 C9 H9A 108.5
N3 C9 H9B 108.5
C10 C9 H9B 108.5
H9A C9 H9B 107.5
C9 C10 H10A 109.5
C9 C10 H10B 109.5
H10A C10 H10B 109.5
C9 C10 H10C 109.5
H10A C10 H10C 109.5
H10B C10 H10C 109.5
C12 C11 H11A 109.5
C12 C11 H11B 109.5
H11A C11 H11B 109.5
C12 C11 H11C 109.5
H11A C11 H11C 109.5
H11B C11 H11C 109.5
N4 C12 C11 113.6(6)
N4 C12 H12A 108.8
C11 C12 H12A 108.8
N4 C12 H12B 108.8
C11 C12 H12B 108.8
H12A C12 H12B 107.7
C14 C13 N4 113.6(7)
C14 C13 H13A 108.8
N4 C13 H13A 108.8
C14 C13 H13B 108.8
N4 C13 H13B 108.8
H13A C13 H13B 107.7
C13 C14 H14A 109.5
C13 C14 H14B 109.5
H14A C14 H14B 109.5
C13 C14 H14C 109.5
H14A C14 H14C 109.5
H14B C14 H14C 109.5
C16 C15 N4 112.7(5)
C16 C15 H15A 109
N4 C15 H15A 109
C16 C15 H15B 109
N4 C15 H15B 109
H15A C15 H15B 107.8
N5 C16 C15 111.2(5)
N5 C16 H16A 109.4
C15 C16 H16A 109.4
N5 C16 H16B 109.4
C15 C16 H16B 109.4
H16A C16 H16B 108
C18 C17 H17A 109.5
C18 C17 H17B 109.5
H17A C17 H17B 109.5
C18 C17 H17C 109.5
H17A C17 H17C 109.5
H17B C17 H17C 109.5
N5 C18 C17 116.4(5)
N5 C18 H18A 108.2
C17 C18 H18A 108.2
N5 C18 H18B 108.2
C17 C18 H18B 108.2
H18A C18 H18B 107.3
N5 C19 C20 113.4(6)
N5 C19 H19A 108.9
C20 C19 H19A 108.9
N5 C19 H19B 108.9
C20 C19 H19B 108.9
H19A C19 H19B 107.7
C19 C20 H20A 109.5
C19 C20 H20B 109.5
H20A C20 H20B 109.5
C19 C20 H20C 109.5
H20A C20 H20C 109.5
H20B C20 H20C 109.5
C22 C21 C26 119.4(6)
C22 C21 N1 122.2(6)
C26 C21 N1 118.4(6)
C21 C22 C23 120.1(6)
C21 C22 H22 120
C23 C22 H22 120
C24 C23 C22 121.2(6)
C24 C23 H23 119.4
C22 C23 H23 119.4
C23 C24 C25 119.0(6)
C23 C24 H24 120.5
C25 C24 H24 120.5
C24 C25 C26 120.0(6)
C24 C25 H25 120
C26 C25 H25 120
C25 C26 C21 120.3(6)
C25 C26 H26 119.8
C21 C26 H26 119.8
F1 C27 F3 109.0(6)
F1 C27 F2 107.2(6)
F3 C27 F2 107.7(6)
F1 C27 S1 111.4(5)
F3 C27 S1 110.3(5)
F2 C27 S1 111.1(5)
F5 C28 F6 108.0(5)
F5 C28 F4 106.8(5)
F6 C28 F4 108.5(6)
F5 C28 S2 111.4(5)
F6 C28 S2 111.1(5)
F4 C28 S2 110.8(5)

loop_
_geom_bond_atom_site_label_1
_geom_bond_atom_site_label_2
_geom_bond_distance
Cu1 O1 1.879(4)
Cu1 N3 2.017(5)
Cu1 N2 2.019(5)
Cu1 N1 2.036(5)
Cu1 O2 2.266(4)
Cu2 N1 1.884(5)
Cu2 N4 2.047(5)
Cu2 N5 2.129(5)
S1 O3 1.421(5)
S1 O4 1.444(5)
S1 O2 1.445(4)
S1 C27 1.840(7)
S2 O5 1.433(5)
S2 O6 1.436(5)
S2 O7 1.439(5)
S2 C28 1.828(7)
F1 C27 1.320(8)
F2 C27 1.325(8)
F3 C27 1.325(8)
F4 C28 1.332(8)
F5 C28 1.332(8)
F6 C28 1.333(8)
O1 N1 1.322(8)
N1 C21 1.442(9)
N2 C2 1.493(8)
N2 C5 1.499(8)
N2 C3A 1.506(9)
N3 C9 1.488(8)
N3 C7 1.491(8)
N3 C6 1.509(8)
N4 C12 1.473(9)
N4 C15 1.502(8)
N4 C13 1.512(9)
N5 C18 1.474(8)
N5 C19 1.492(8)
N5 C16 1.495(7)
C1 C2 1.513(9)
C1 H1A 0.98
C1 H1B 0.98
C1 H1C 0.98
C2 H2A 0.99
C2 H2B 0.99
C3A C4A 1.347(14)
C3A H3A1 0.99
C3A H3A2 0.99
C4A H4A1 0.98
C4A H4A2 0.98
C4A H4A3 0.98
C4B H4B1 0.98
C4B H4B2 0.98
C4B H4B3 0.98
C5 C6 1.485(10)
C5 H5A 0.99
C5 H5B 0.99
C6 H6A 0.99
C6 H6B 0.99
C7 C8 1.524(10)
C7 H7A 0.99
C7 H7B 0.99
C8 H8A 0.98
C8 H8B 0.98
C8 H8C 0.98
C9 C10 1.490(12)
C9 H9A 0.99
C9 H9B 0.99
C10 H10A 0.98
C10 H10B 0.98
C10 H10C 0.98
C11 C12 1.526(10)
C11 H11A 0.98
C11 H11B 0.98
C11 H11C 0.98
C12 H12A 0.99
C12 H12B 0.99
C13 C14 1.494(12)
C13 H13A 0.99
C13 H13B 0.99
C14 H14A 0.98
C14 H14B 0.98
C14 H14C 0.98
C15 C16 1.498(9)
C15 H15A 0.99
C15 H15B 0.99
C16 H16A 0.99
C16 H16B 0.99
C17 C18 1.530(9)
C17 H17A 0.98
C17 H17B 0.98
C17 H17C 0.98
C18 H18A 0.99
C18 H18B 0.99
C19 C20 1.515(9)
C19 H19A 0.99
C19 H19B 0.99
C20 H20A 0.98
C20 H20B 0.98
C20 H20C 0.98
C21 C22 1.362(9)
C21 C26 1.395(10)
C22 C23 1.392(9)
C22 H22 0.95
C23 C24 1.373(9)
C23 H23 0.95
C24 C25 1.382(9)
C24 H24 0.95
C25 C26 1.390(10)
C25 H25 0.95
C26 H26 0.95

loop_
_geom_torsion_atom_site_label_1
_geom_torsion_atom_site_label_2
_geom_torsion_atom_site_label_3
_geom_torsion_atom_site_label_4
_geom_torsion
N3 Cu1 O1 N1 -166.0(3)
N2 Cu1 O1 N1 -37.3(7)
O2 Cu1 O1 N1 96.3(3)
O3 S1 O2 Cu1 92.2(4)
O4 S1 O2 Cu1 -46.0(5)
C27 S1 O2 Cu1 -157.0(4)
O1 Cu1 O2 S1 -6.0(4)
N3 Cu1 O2 S1 -110.5(4)
N2 Cu1 O2 S1 158.6(4)
N1 Cu1 O2 S1 33.7(4)
Cu1 O1 N1 C21 97.6(4)
Cu1 O1 N1 Cu2 -127.9(3)
N4 Cu2 N1 O1 172.0(4)
N5 Cu2 N1 O1 -34.8(5)
N4 Cu2 N1 C21 -55.0(8)
N5 Cu2 N1 C21 98.2(5)
N4 Cu2 N1 Cu1 98.4(6)
N5 Cu2 N1 Cu1 -108.4(5)
N3 Cu1 N1 O1 22.0(5)
N2 Cu1 N1 O1 164.8(3)
O2 Cu1 N1 O1 -90.4(3)
O1 Cu1 N1 C21 -108.9(6)
N3 Cu1 N1 C21 -86.9(6)
N2 Cu1 N1 C21 55.9(5)
O2 Cu1 N1 C21 160.7(4)
O1 Cu1 N1 Cu2 95.8(6)
N3 Cu1 N1 Cu2 117.8(5)
N2 Cu1 N1 Cu2 -99.4(5)
O2 Cu1 N1 Cu2 5.4(5)
O1 Cu1 N2 C2 114.4(6)
N3 Cu1 N2 C2 -115.0(4)
N1 Cu1 N2 C2 87.4(4)
O2 Cu1 N2 C2 -19.3(4)
O1 Cu1 N2 C5 -128.2(6)
N3 Cu1 N2 C5 2.4(4)
N1 Cu1 N2 C5 -155.2(4)
O2 Cu1 N2 C5 98.1(4)
O1 Cu1 N2 C3A -10.0(8)
N3 Cu1 N2 C3A 120.6(4)
N1 Cu1 N2 C3A -37.0(5)
O2 Cu1 N2 C3A -143.8(4)
O1 Cu1 N3 C9 -57.5(5)
N2 Cu1 N3 C9 139.1(5)
N1 Cu1 N3 C9 -71.6(6)
O2 Cu1 N3 C9 42.3(5)
O1 Cu1 N3 C7 68.9(5)
N2 Cu1 N3 C7 -94.5(5)
N1 Cu1 N3 C7 54.8(6)
O2 Cu1 N3 C7 168.7(4)
O1 Cu1 N3 C6 -172.9(4)
N2 Cu1 N3 C6 23.7(4)
N1 Cu1 N3 C6 173.0(4)
O2 Cu1 N3 C6 -73.1(4)
N1 Cu2 N4 C12 -89.0(6)
N5 Cu2 N4 C12 114.8(4)
N1 Cu2 N4 C15 155.0(5)
N5 Cu2 N4 C15 -1.2(4)
N1 Cu2 N4 C13 35.5(8)
N5 Cu2 N4 C13 -120.7(5)
N1 Cu2 N5 C18 51.4(5)
N4 Cu2 N5 C18 -141.0(4)
N1 Cu2 N5 C19 -77.2(5)
N4 Cu2 N5 C19 90.4(5)
N1 Cu2 N5 C16 167.4(4)
N4 Cu2 N5 C16 -25.0(4)
C5 N2 C2 C1 177.8(5)
C3A N2 C2 C1 58.6(7)
Cu1 N2 C2 C1 -67.2(6)
C2 N2 C3A C4A 69.4(10)
C5 N2 C3A C4A -49.5(11)
Cu1 N2 C3A C4A -164.8(8)
C2 N2 C5 C6 90.2(6)
C3A N2 C5 C6 -150.2(6)
Cu1 N2 C5 C6 -29.9(6)
N2 C5 C6 N3 55.1(7)
C9 N3 C6 C5 -168.6(5)
C7 N3 C6 C5 65.9(7)
Cu1 N3 C6 C5 -47.4(6)
C9 N3 C7 C8 -62.9(9)
C6 N3 C7 C8 60.1(8)
Cu1 N3 C7 C8 168.9(6)
C7 N3 C9 C10 -52.6(8)
C6 N3 C9 C10 -178.5(7)
Cu1 N3 C9 C10 70.8(7)
C15 N4 C12 C11 171.9(6)
C13 N4 C12 C11 -69.1(7)
Cu2 N4 C12 C11 57.9(7)
C12 N4 C13 C14 173.5(6)
C15 N4 C13 C14 -69.5(7)
Cu2 N4 C13 C14 46.3(7)
C12 N4 C15 C16 -91.4(6)
C13 N4 C15 C16 150.8(6)
Cu2 N4 C15 C16 29.2(6)
C18 N5 C16 C15 162.9(5)
C19 N5 C16 C15 -73.0(7)
Cu2 N5 C16 C15 48.0(5)
N4 C15 C16 N5 -56.8(7)
C19 N5 C18 C17 -52.0(8)
C16 N5 C18 C17 70.0(7)
Cu2 N5 C18 C17 177.5(5)
C18 N5 C19 C20 -59.6(8)
C16 N5 C19 C20 177.0(6)
Cu2 N5 C19 C20 67.7(7)
O1 N1 C21 C22 12.7(8)
Cu2 N1 C21 C22 -119.1(6)
Cu1 N1 C21 C22 81.1(6)
O1 N1 C21 C26 -169.2(5)
Cu2 N1 C21 C26 58.9(7)
Cu1 N1 C21 C26 -100.8(5)
C26 C21 C22 C23 0.5(9)
N1 C21 C22 C23 178.6(5)
C21 C22 C23 C24 1.5(9)
C22 C23 C24 C25 -1.9(9)
C23 C24 C25 C26 0.2(9)
C24 C25 C26 C21 1.8(9)
C22 C21 C26 C25 -2.2(9)
N1 C21 C26 C25 179.7(5)
O3 S1 C27 F1 -176.9(5)
O4 S1 C27 F1 -54.3(5)
O2 S1 C27 F1 63.5(5)
O3 S1 C27 F3 -55.7(6)
O4 S1 C27 F3 66.9(6)
O2 S1 C27 F3 -175.3(5)
O3 S1 C27 F2 63.6(5)
O4 S1 C27 F2 -173.7(5)
O2 S1 C27 F2 -55.9(5)
O5 S2 C28 F5 56.5(5)
O6 S2 C28 F5 175.7(4)
O7 S2 C28 F5 -64.2(5)
O5 S2 C28 F6 177.0(4)
O6 S2 C28 F6 -63.8(5)
O7 S2 C28 F6 56.4(5)
O5 S2 C28 F4 -62.4(5)
O6 S2 C28 F4 56.8(5)
O7 S2 C28 F4 177.0(5)

loop_
_publcif_info_exptl_table_extra_item
sin_theta_over_lambda_max
